data_4335869
loop_
_publ_author_name
'Lyndsey D. Earl'
'Brian O. Patrick'
'Michael O. Wolf'

_publ_section_title
;
 Synthesis, Structure, and Magnetic Properties of Bithiophene- and
 Terthiophene-Linked Manganese Metal-Organic Frameworks
;
_journal_name_full 'Inorganic Chemistry'
_journal_page_first 10021
_journal_page_last 10030
_journal_paper_doi 10.1021/ic401305c
_journal_volume 52
_journal_year 2013
_chemical_formula_sum 'C71 H95.5 Mn3 N1.5 O16 S6'
_chemical_formula_weight 1583.17
_chemical_name_systematic
; 
 ? 
;
_space_group_IT_number 20
_symmetry_cell_setting orthorhombic
_symmetry_space_group_name_Hall 'C 2c 2'
_symmetry_space_group_name_H-M 'C 2 2 21'
_atom_sites_solution_hydrogens geom
_atom_sites_solution_primary direct
_atom_sites_solution_secondary difmap
_audit_creation_method SHELXL-97
_cell_angle_alpha 90.00
_cell_angle_beta 90.00
_cell_angle_gamma 90.00
_cell_formula_units_Z 16
_cell_length_a 18.515(2)
_cell_length_b 57.377(5)
_cell_length_c 48.822(5)
_cell_measurement_temperature 90(2)
_cell_volume 51865(9)
_computing_structure_refinement 'SHELXL-97 (Sheldrick, 2008)'
_computing_structure_solution 'SHELXS-97 (Sheldrick, 2008)'
_diffrn_ambient_temperature 90(2)
_diffrn_measured_fraction_theta_full 0.981
_diffrn_measured_fraction_theta_max 0.981
_diffrn_radiation_monochromator graphite
_diffrn_radiation_source 'fine-focus sealed tube'
_diffrn_radiation_type CuK\a
_diffrn_radiation_wavelength 1.54178
_diffrn_reflns_av_R_equivalents 0.0000
_diffrn_reflns_av_sigmaI/netI 0.0912
_diffrn_reflns_limit_h_max 19
_diffrn_reflns_limit_h_min -19
_diffrn_reflns_limit_k_max 61
_diffrn_reflns_limit_k_min 0
_diffrn_reflns_limit_l_max 52
_diffrn_reflns_limit_l_min 0
_diffrn_reflns_number 33113
_diffrn_reflns_theta_full 56.25
_diffrn_reflns_theta_max 56.25
_diffrn_reflns_theta_min 1.54
_exptl_absorpt_coefficient_mu 3.553
_exptl_absorpt_correction_T_max 0.8151
_exptl_absorpt_correction_T_min 0.4055
_exptl_absorpt_correction_type multi-scan
_exptl_crystal_colour colorless
_exptl_crystal_density_diffrn 0.811
_exptl_crystal_description prism
_exptl_crystal_F_000 13296
_exptl_crystal_size_max 0.31
_exptl_crystal_size_mid 0.26
_exptl_crystal_size_min 0.06
_refine_diff_density_max 0.600
_refine_diff_density_min -0.490
_refine_diff_density_rms 0.073
_refine_ls_abs_structure_details 'Flack H D (1983), Acta Cryst. A39, 876-881'
_refine_ls_abs_structure_Flack 0.479(6)
_refine_ls_extinction_method none
_refine_ls_goodness_of_fit_ref 0.963
_refine_ls_hydrogen_treatment mixed
_refine_ls_matrix_type full
_refine_ls_number_parameters 1748
_refine_ls_number_reflns 33113
_refine_ls_number_restraints 2460
_refine_ls_restrained_S_all 0.954
_refine_ls_R_factor_all 0.1231
_refine_ls_R_factor_gt 0.0886
_refine_ls_shift/su_max 0.059
_refine_ls_shift/su_mean 0.005
_refine_ls_structure_factor_coef Fsqd
_refine_ls_weighting_details 'calc w=1/[\s^2^(Fo^2^)+(0.1710P)^2^+0.0000P] where P=(Fo^2^+2Fc^2^)/3'
_refine_ls_weighting_scheme calc
_refine_ls_wR_factor_gt 0.2363
_refine_ls_wR_factor_ref 0.2588
_reflns_number_gt 17392
_reflns_number_total 20159
_reflns_threshold_expression >2sigma(I)
_cod_data_source_file ic401305c_si_002_2.cif
_cod_data_source_block 2
_cod_original_cell_volume 51866(9)
_cod_original_formula_sum 'C71 H95.50 Mn3 N1.50 O16 S6'
_cod_database_code 4335869

loop_
_symmetry_equiv_pos_as_xyz
'x, y, z'
'-x, -y, z+1/2'
'-x, y, -z+1/2'
'x, -y, -z'
'x+1/2, y+1/2, z'
'-x+1/2, -y+1/2, z+1/2'
'-x+1/2, y+1/2, -z+1/2'
'x+1/2, -y+1/2, -z'

loop_
_atom_site_label
_atom_site_type_symbol
_atom_site_fract_x
_atom_site_fract_y
_atom_site_fract_z
_atom_site_U_iso_or_equiv
_atom_site_adp_type
_atom_site_occupancy
_atom_site_symmetry_multiplicity
_atom_site_calc_flag
_atom_site_refinement_flags
_atom_site_disorder_assembly
_atom_site_disorder_group
O27 O -0.5569(4) 0.41081(15) 0.07262(15) 0.112(3) Uani 1 1 d U . .
O29 O 0.1245(5) 0.40171(15) -0.07265(17) 0.122(3) Uani 1 1 d U . .
O30 O -0.1527(5) 0.34944(19) 0.18805(18) 0.143(3) Uani 1 1 d U . .
O33 O -0.2904(11) 0.3318(2) -0.1592(2) 0.233(8) Uani 1 1 d U . .
C82 C 0.075(3) 0.2824(7) 0.0441(8) 0.60(3) Uani 1 1 d DU A 1
H82A H 0.1002 0.2871 0.0608 0.906 Uiso 1 1 calc R A 1
H82B H 0.0284 0.2907 0.0431 0.906 Uiso 1 1 calc R A 1
H82C H 0.1040 0.2863 0.0281 0.906 Uiso 1 1 calc R A 1
C20B C 0.143(3) 0.3412(6) 0.0177(7) 0.323(18) Uani 0.50 1 d PDU B 3
H20A H 0.1037 0.3527 0.0167 0.387 Uiso 0.50 1 calc PR B 3
H20B H 0.1878 0.3489 0.0244 0.387 Uiso 0.50 1 calc PR B 3
C21B C 0.156(3) 0.3288(7) -0.0105(7) 0.34(2) Uani 0.50 1 d PDU B 3
H21A H 0.1240 0.3151 -0.0127 0.411 Uiso 0.50 1 calc PR B 3
H21B H 0.2068 0.3241 -0.0129 0.411 Uiso 0.50 1 calc PR B 3
C22B C 0.134(3) 0.3491(11) -0.0304(8) 0.33(3) Uani 0.50 1 d PDU B 3
H22A H 0.1779 0.3557 -0.0388 0.502 Uiso 0.50 1 calc PR B 3
H22B H 0.1092 0.3614 -0.0201 0.502 Uiso 0.50 1 calc PR B 3
H22C H 0.1023 0.3431 -0.0447 0.502 Uiso 0.50 1 calc PR B 3
C28 C -0.3393(6) 0.35279(11) 0.00658(14) 0.063(3) Uani 1 1 d U . .
C29 C -0.3435(5) 0.33945(16) 0.03031(14) 0.065(3) Uani 1 1 d U . .
C30 C -0.3582(4) 0.35317(11) 0.05240(16) 0.0401(17) Uani 1 1 d U . .
H30 H -0.3618 0.3470 0.0704 0.048 Uiso 1 1 calc R . .
C31 C -0.3671(5) 0.37552(14) 0.04728(17) 0.068(3) Uani 1 1 d U . .
N1 N -0.4935(7) 0.4975(2) 0.0718(2) 0.129(4) Uani 1 1 d DU . .
O25 O -0.5021(5) 0.45836(14) 0.07891(16) 0.113(3) Uani 1 1 d DU . .
C133 C -0.4668(8) 0.4758(2) 0.0820(3) 0.135(5) Uani 1 1 d DU . .
H13 H -0.4216 0.4751 0.0911 0.163 Uiso 1 1 calc R . .
C134 C -0.5549(12) 0.4962(4) 0.0508(5) 0.121(9) Uani 0.50 1 d PDU . .
H13A H -0.5685 0.5120 0.0452 0.181 Uiso 0.50 1 calc PR . .
H13B H -0.5967 0.4884 0.0590 0.181 Uiso 0.50 1 calc PR . .
H13C H -0.5387 0.4874 0.0347 0.181 Uiso 0.50 1 calc PR . .
C135 C -0.4576(10) 0.5190(2) 0.0830(4) 0.209(9) Uani 1 1 d DU . .
H13D H -0.4769 0.5328 0.0737 0.313 Uiso 1 1 calc R . .
H13E H -0.4054 0.5181 0.0798 0.313 Uiso 1 1 calc R . .
H13F H -0.4670 0.5202 0.1027 0.313 Uiso 1 1 calc R . .
N2 N 0.5125(12) 0.3054(3) 0.1819(4) 0.189(11) Uani 0.50 1 d PDU . .
O26 O 0.5936(12) 0.2770(3) 0.1970(4) 0.170(10) Uani 0.50 1 d PDU . .
C136 C 0.5775(13) 0.2971(3) 0.1943(5) 0.164(12) Uani 0.50 1 d PDU . .
H13Q H 0.6105 0.3084 0.2010 0.197 Uiso 0.50 1 calc PR . .
C137 C 0.4705(14) 0.2884(4) 0.1636(5) 0.122(8) Uiso 0.50 1 d PDU . .
H13R H 0.4285 0.2963 0.1557 0.183 Uiso 0.50 1 calc PR . .
H13S H 0.4541 0.2751 0.1746 0.183 Uiso 0.50 1 calc PR . .
H13T H 0.5019 0.2828 0.1489 0.183 Uiso 0.50 1 calc PR . .
C138 C 0.5139(17) 0.3315(3) 0.1751(6) 0.218(18) Uani 0.50 1 d PDU . .
H13U H 0.4683 0.3360 0.1664 0.326 Uiso 0.50 1 calc PR . .
H13V H 0.5540 0.3348 0.1626 0.326 Uiso 0.50 1 calc PR . .
H13W H 0.5203 0.3405 0.1920 0.326 Uiso 0.50 1 calc PR . .
N3 N -0.2190(10) 0.2623(2) 0.1813(4) 0.102(6) Uani 0.50 1 d PDU . .
O28 O -0.2033(5) 0.30163(15) 0.17371(17) 0.039(2) Uiso 0.50 1 d PDU . .
C139 C -0.2406(8) 0.2844(2) 0.1709(3) 0.064(5) Uani 0.50 1 d PDU . .
H13G H -0.2855 0.2858 0.1616 0.077 Uiso 0.50 1 calc PR . .
C140 C -0.1434(12) 0.2599(4) 0.1936(6) 0.157(12) Uani 0.50 1 d PDU . .
H14A H -0.1352 0.2436 0.1989 0.235 Uiso 0.50 1 calc PR . .
H14B H -0.1394 0.2699 0.2099 0.235 Uiso 0.50 1 calc PR . .
H14C H -0.1073 0.2646 0.1801 0.235 Uiso 0.50 1 calc PR . .
C141 C -0.2636(16) 0.2411(4) 0.1730(6) 0.166(13) Uani 0.50 1 d PDU . .
H14D H -0.2415 0.2270 0.1805 0.248 Uiso 0.50 1 calc PR . .
H14E H -0.2652 0.2400 0.1529 0.248 Uiso 0.50 1 calc PR . .
H14F H -0.3129 0.2427 0.1801 0.248 Uiso 0.50 1 calc PR . .
N5 N 0.0591(11) 0.4886(3) -0.0786(4) 0.147(8) Uani 0.50 1 d PDU . .
O31 O 0.0724(7) 0.44984(17) -0.0820(2) 0.062(3) Uani 0.50 1 d PDU . .
C142 C 0.0380(8) 0.4663(3) -0.0888(3) 0.175(7) Uani 1 1 d DU . .
H14 H -0.0024 0.4647 -0.1007 0.211 Uiso 1 1 calc R . .
C143 C 0.1223(13) 0.4912(3) -0.0587(5) 0.293(14) Uani 1 1 d DU . .
H14G H 0.1197 0.5065 -0.0498 0.439 Uiso 1 1 calc R . .
H14H H 0.1679 0.4900 -0.0688 0.439 Uiso 1 1 calc R . .
H14I H 0.1199 0.4789 -0.0449 0.439 Uiso 1 1 calc R . .
C144 C 0.0215(12) 0.5099(3) -0.0910(6) 0.370(19) Uani 1 1 d DU . .
H14J H 0.0230 0.5229 -0.0779 0.555 Uiso 1 1 calc R . .
H14K H -0.0289 0.5061 -0.0952 0.555 Uiso 1 1 calc R . .
H14L H 0.0464 0.5145 -0.1079 0.555 Uiso 1 1 calc R . .
O32 O -0.2294(7) 0.2840(2) -0.1621(2) 0.175(4) Uiso 1 1 d . . .
N7 N -0.3546(9) 0.3879(3) -0.1024(4) 0.118(6) Uiso 0.50 1 d PDU . .
O34 O -0.4042(16) 0.3570(5) -0.1249(6) 0.226(12) Uiso 0.50 1 d PDU . .
C148 C -0.3583(17) 0.3719(5) -0.1247(5) 0.196(14) Uiso 0.50 1 d PDU . .
H148 H -0.3246 0.3730 -0.1393 0.235 Uiso 0.50 1 calc PR . .
C149 C -0.2979(12) 0.4070(4) -0.0979(5) 0.126(9) Uiso 0.50 1 d PDU . .
H14M H -0.3118 0.4166 -0.0822 0.188 Uiso 0.50 1 calc PR . .
H14N H -0.2948 0.4168 -0.1144 0.188 Uiso 0.50 1 calc PR . .
H14O H -0.2508 0.3998 -0.0944 0.188 Uiso 0.50 1 calc PR . .
C150 C -0.4201(10) 0.3841(4) -0.0837(4) 0.094(6) Uiso 0.50 1 d PDU . .
H15D H -0.4208 0.3962 -0.0694 0.141 Uiso 0.50 1 calc PR . .
H15E H -0.4169 0.3687 -0.0751 0.141 Uiso 0.50 1 calc PR . .
H15F H -0.4646 0.3851 -0.0945 0.141 Uiso 0.50 1 calc PR . .
C1 C -0.0377(6) 0.39058(15) -0.05973(18) 0.082(3) Uani 1 1 d U . .
C2 C -0.0641(5) 0.37295(13) -0.03779(17) 0.060(2) Uani 1 1 d U . .
C3 C -0.0678(5) 0.34989(15) -0.04009(17) 0.067(3) Uani 1 1 d U . .
H3 H -0.0600 0.3416 -0.0567 0.081 Uiso 1 1 calc R . .
C4 C -0.0855(6) 0.33862(18) -0.0137(2) 0.080(3) Uani 1 1 d U . .
C5 C -0.0894(4) 0.35551(13) 0.00597(13) 0.050(2) Uani 1 1 d U . .
C6 C -0.1046(5) 0.35229(15) 0.03563(18) 0.066(3) Uani 1 1 d U C .
C7 C -0.0683(6) 0.3403(2) 0.0550(2) 0.092(3) Uani 1 1 d DU . .
C8 C -0.1067(6) 0.34008(19) 0.08023(18) 0.081(3) Uani 1 1 d U C .
H8 H -0.0923 0.3305 0.0951 0.097 Uiso 1 1 calc R . .
C9 C -0.1622(6) 0.35367(18) 0.08189(15) 0.075(3) Uani 1 1 d U . .
C10 C -0.2101(4) 0.35798(17) 0.10623(17) 0.058(2) Uani 1 1 d U C .
C11 C -0.0942(5) 0.31316(14) -0.0116(2) 0.089(3) Uani 1 1 d DU . .
H11A H -0.1056 0.3089 0.0076 0.106 Uiso 1 1 calc R . .
H11B H -0.0483 0.3054 -0.0166 0.106 Uiso 1 1 calc R . .
C12 C -0.1542(5) 0.30450(12) -0.0303(2) 0.076(3) Uani 1 1 d DU . .
H12A H -0.2014 0.3112 -0.0248 0.091 Uiso 1 1 calc R . .
H12B H -0.1444 0.3088 -0.0496 0.091 Uiso 1 1 calc R . .
C13 C -0.1538(6) 0.27822(14) -0.0266(2) 0.115(4) Uani 1 1 d DU . .
H13H H -0.1081 0.2714 -0.0335 0.138 Uiso 1 1 calc R . .
H13I H -0.1595 0.2740 -0.0071 0.138 Uiso 1 1 calc R . .
C14 C -0.2174(6) 0.26955(16) -0.04323(19) 0.108(4) Uani 1 1 d DU . .
H14P H -0.2288 0.2532 -0.0385 0.130 Uiso 1 1 calc R . .
H14Q H -0.2607 0.2793 -0.0398 0.130 Uiso 1 1 calc R . .
C15 C -0.1945(8) 0.2714(2) -0.0726(2) 0.144(6) Uani 1 1 d DU . .
H15A H -0.1552 0.2602 -0.0766 0.172 Uiso 1 1 calc R . .
H15B H -0.1770 0.2874 -0.0767 0.172 Uiso 1 1 calc R . .
C16 C -0.2606(10) 0.2659(4) -0.0895(3) 0.223(10) Uani 1 1 d DU . .
H16A H -0.2489 0.2673 -0.1090 0.335 Uiso 1 1 calc R . .
H16B H -0.2993 0.2768 -0.0849 0.335 Uiso 1 1 calc R . .
H16C H -0.2765 0.2499 -0.0855 0.335 Uiso 1 1 calc R . .
C17 C -0.0018(6) 0.3254(2) 0.0480(3) 0.128(4) Uani 0.50 1 d PDU C 2
H17A H 0.0225 0.3314 0.0313 0.154 Uiso 0.50 1 calc PR C 2
H17B H -0.0157 0.3090 0.0449 0.154 Uiso 0.50 1 calc PR C 2
C18 C 0.0482(9) 0.3277(6) 0.0734(4) 0.143(9) Uani 0.50 1 d PDU C 2
H18A H 0.0275 0.3197 0.0896 0.172 Uiso 0.50 1 calc PR C 2
H18B H 0.0577 0.3442 0.0780 0.172 Uiso 0.50 1 calc PR C 2
C19 C 0.1178(9) 0.3153(5) 0.0631(5) 0.158(9) Uani 0.50 1 d PDU C 2
H19 H 0.1137 0.2981 0.0646 0.189 Uiso 0.50 1 calc PR C 2
H82 H 0.1290 0.3195 0.0439 0.189 Uiso 0.50 1 calc PR C 2
C20 C 0.1751(11) 0.3252(5) 0.0832(8) 0.215(14) Uani 0.50 1 d PDU C 2
H20C H 0.1537 0.3286 0.1013 0.257 Uiso 0.50 1 calc PR C 2
H20D H 0.1979 0.3395 0.0758 0.257 Uiso 0.50 1 calc PR C 2
C21 C 0.2298(16) 0.3047(7) 0.0847(8) 0.266(18) Uani 0.50 1 d PDU C 2
H21C H 0.2727 0.3076 0.0731 0.319 Uiso 0.50 1 calc PR C 2
H21D H 0.2073 0.2897 0.0793 0.319 Uiso 0.50 1 calc PR C 2
C22 C 0.249(3) 0.3051(10) 0.1158(8) 0.35(3) Uani 0.50 1 d PDU C 2
H22D H 0.2897 0.2945 0.1192 0.530 Uiso 0.50 1 calc PR C 2
H22E H 0.2074 0.3001 0.1265 0.530 Uiso 0.50 1 calc PR C 2
H22F H 0.2631 0.3210 0.1211 0.530 Uiso 0.50 1 calc PR C 2
C17B C -0.0018(6) 0.3254(2) 0.0480(3) 0.128(4) Uani 0.50 1 d PU B 3
H17C H 0.0005 0.3243 0.0278 0.154 Uiso 0.50 1 calc PR B 3
H17D H -0.0115 0.3095 0.0549 0.154 Uiso 0.50 1 calc PR B 3
C18B C 0.0750(10) 0.3324(7) 0.0581(5) 0.176(9) Uani 0.50 1 d PDU B 3
H18C H 0.0848 0.3263 0.0767 0.211 Uiso 0.50 1 calc PR B 3
H18D H 0.0822 0.3495 0.0578 0.211 Uiso 0.50 1 calc PR B 3
C19B C 0.1224(11) 0.3198(6) 0.0360(7) 0.248(13) Uani 0.50 1 d PDU B 3
H19A H 0.1655 0.3123 0.0442 0.298 Uiso 0.50 1 calc PR B 3
H19B H 0.0944 0.3081 0.0256 0.298 Uiso 0.50 1 calc PR B 3
C23 C -0.2171(8) 0.3459(2) -0.09220(19) 0.107(4) Uani 1 1 d U . .
C24 C -0.2732(7) 0.34288(16) -0.06649(18) 0.093(4) Uani 1 1 d U . .
C25 C -0.3226(7) 0.3273(2) -0.06331(18) 0.109(4) Uani 1 1 d U . .
H25 H -0.3348 0.3160 -0.0767 0.131 Uiso 1 1 calc R . .
C26 C -0.3570(6) 0.3293(2) -0.03715(18) 0.088(3) Uani 1 1 d U . .
C27 C -0.3219(5) 0.34610(13) -0.02148(14) 0.057(2) Uani 1 1 d U . .
C32 C -0.3909(5) 0.39437(13) 0.06448(18) 0.059(2) Uani 1 1 d U C .
C33 C -0.4175(6) 0.3144(2) -0.0289(2) 0.114(4) Uani 1 1 d DU . .
H33A H -0.4273 0.3167 -0.0091 0.137 Uiso 1 1 calc R . .
H33B H -0.4041 0.2979 -0.0317 0.137 Uiso 1 1 calc R . .
C34 C -0.4857(7) 0.3197(2) -0.0451(3) 0.140(5) Uani 1 1 d DU . .
H34A H -0.5238 0.3080 -0.0412 0.168 Uiso 1 1 calc R . .
H34B H -0.4757 0.3197 -0.0650 0.168 Uiso 1 1 calc R . .
C35 C -0.5084(8) 0.3438(2) -0.0354(4) 0.198(8) Uani 1 1 d DU . .
H35A H -0.5289 0.3431 -0.0167 0.238 Uiso 1 1 calc R . .
H35B H -0.4667 0.3546 -0.0354 0.238 Uiso 1 1 calc R . .
C36 C -0.5653(12) 0.3516(3) -0.0560(5) 0.311(12) Uani 1 1 d DU . .
H36A H -0.5978 0.3635 -0.0478 0.373 Uiso 1 1 calc R . .
H36B H -0.5424 0.3583 -0.0726 0.373 Uiso 1 1 calc R . .
C37 C -0.6065(11) 0.3295(5) -0.0629(7) 0.449(19) Uiso 1 1 d DU . .
H37A H -0.6573 0.3330 -0.0677 0.539 Uiso 1 1 calc R . .
H37B H -0.6059 0.3184 -0.0473 0.539 Uiso 1 1 calc R . .
C38 C -0.566(4) 0.3194(8) -0.0874(10) 0.82(5) Uiso 1 1 d DU . .
H38A H -0.5970 0.3081 -0.0968 1.230 Uiso 1 1 calc R . .
H38B H -0.5220 0.3117 -0.0811 1.230 Uiso 1 1 calc R . .
H38C H -0.5536 0.3320 -0.1001 1.230 Uiso 1 1 calc R . .
C39 C -0.3211(4) 0.31325(13) 0.03305(16) 0.062(2) Uani 1 1 d DU . .
H39A H -0.3638 0.3042 0.0391 0.074 Uiso 1 1 calc R . .
H39B H -0.3071 0.3074 0.0147 0.074 Uiso 1 1 calc R . .
C40 C -0.2595(5) 0.30848(13) 0.05286(19) 0.077(3) Uani 1 1 d DU . .
H40A H -0.2139 0.3153 0.0460 0.092 Uiso 1 1 calc R . .
H40B H -0.2701 0.3152 0.0711 0.092 Uiso 1 1 calc R . .
C41 C -0.2535(8) 0.28239(16) 0.0546(3) 0.147(5) Uani 1 1 d DU . .
H41A H -0.2631 0.2751 0.0366 0.176 Uiso 1 1 calc R . .
H41B H -0.2880 0.2760 0.0682 0.176 Uiso 1 1 calc R . .
C42 C -0.1765(8) 0.2781(3) 0.0635(5) 0.287(12) Uani 1 1 d DU . .
H42A H -0.1534 0.2662 0.0517 0.345 Uiso 1 1 calc R . .
H42B H -0.1479 0.2926 0.0625 0.345 Uiso 1 1 calc R . .
C43 C -0.1818(16) 0.2695(5) 0.0926(4) 0.355(16) Uiso 1 1 d DU . .
H43A H -0.2261 0.2754 0.1016 0.426 Uiso 1 1 calc R . .
H43B H -0.1393 0.2745 0.1035 0.426 Uiso 1 1 calc R . .
C44 C -0.184(2) 0.2431(4) 0.0898(6) 0.38(2) Uiso 1 1 d DU . .
H44A H -0.1920 0.2360 0.1078 0.569 Uiso 1 1 calc R . .
H44B H -0.1383 0.2375 0.0822 0.569 Uiso 1 1 calc R . .
H44C H -0.2238 0.2387 0.0775 0.569 Uiso 1 1 calc R . .
C45 C 0.0441(8) 0.3915(2) -0.1492(2) 0.095(4) Uani 1 1 d U D .
C48 C 0.1545(6) 0.41331(17) -0.20916(19) 0.084(3) Uani 1 1 d U . .
C46 C 0.0775(7) 0.39685(18) -0.17797(18) 0.088(3) Uani 1 1 d U . .
C47 C 0.1272(9) 0.41360(19) -0.1826(2) 0.121(5) Uani 1 1 d U D .
H47 H 0.1420 0.4245 -0.1691 0.145 Uiso 1 1 calc R . .
C49 C 0.1193(7) 0.39835(17) -0.22595(19) 0.097(4) Uani 1 1 d U . .
C50 C -0.1189(6) 0.39297(15) -0.24547(16) 0.081(3) Uani 1 1 d U . .
C51 C -0.1209(8) 0.40700(17) -0.22303(19) 0.102(4) Uani 1 1 d U . .
C52 C -0.1285(6) 0.39566(15) -0.19729(17) 0.085(3) Uani 1 1 d U . .
H52 H -0.1283 0.4030 -0.1798 0.102 Uiso 1 1 calc R . .
C53 C -0.1362(6) 0.37231(16) -0.20213(17) 0.081(3) Uani 1 1 d U . .
C54 C -0.1522(7) 0.35389(15) -0.18145(18) 0.088(3) Uani 1 1 d U D .
C55 C 0.2201(8) 0.4267(2) -0.2200(3) 0.132(5) Uani 1 1 d DU D 1
H55A H 0.2075 0.4435 -0.2204 0.159 Uiso 1 1 calc R D 1
H55B H 0.2288 0.4218 -0.2391 0.159 Uiso 1 1 calc R D 1
C56 C 0.2916(11) 0.4240(3) -0.2039(4) 0.224(9) Uani 1 1 d DU D 1
H56A H 0.2828 0.4223 -0.1840 0.269 Uiso 1 1 calc R D 1
H56B H 0.3243 0.4374 -0.2071 0.269 Uiso 1 1 calc R D 1
C57 C 0.3231(13) 0.4011(5) -0.2164(5) 0.378(15) Uani 1 1 d DU D 1
H57A H 0.3595 0.4044 -0.2307 0.454 Uiso 1 1 calc R D 1
H57B H 0.2846 0.3910 -0.2240 0.454 Uiso 1 1 calc R D 1
C58 C 0.3582(15) 0.3901(5) -0.1901(7) 0.53(2) Uani 1 1 d DU D 1
H58A H 0.3551 0.4007 -0.1742 0.633 Uiso 1 1 calc R D 1
H58B H 0.4092 0.3857 -0.1933 0.633 Uiso 1 1 calc R D 1
C59 C 0.309(4) 0.3681(7) -0.1865(8) 0.67(3) Uiso 1 1 d DU D 1
H59A H 0.2596 0.3708 -0.1941 0.803 Uiso 1 1 calc R D 1
H59B H 0.3299 0.3541 -0.1951 0.803 Uiso 1 1 calc R D 1
C60 C 0.307(5) 0.3661(11) -0.1545(8) 0.82(5) Uiso 1 1 d DU D 1
H60A H 0.2739 0.3536 -0.1491 1.237 Uiso 1 1 calc R D 1
H60B H 0.2906 0.3809 -0.1466 1.237 Uiso 1 1 calc R D 1
H60C H 0.3557 0.3625 -0.1478 1.237 Uiso 1 1 calc R D 1
C61 C -0.1088(5) 0.43370(16) -0.2233(2) 0.094(3) Uani 1 1 d DU . .
H61A H -0.1056 0.4392 -0.2425 0.112 Uiso 1 1 calc R . .
H61B H -0.1506 0.4415 -0.2146 0.112 Uiso 1 1 calc R . .
C62 C -0.0397(6) 0.44038(14) -0.2081(2) 0.104(4) Uani 1 1 d DU . .
H62A H -0.0410 0.4346 -0.1890 0.125 Uiso 1 1 calc R . .
H62B H 0.0033 0.4338 -0.2174 0.125 Uiso 1 1 calc R . .
C63 C -0.0382(7) 0.46671(15) -0.2087(3) 0.135(5) Uani 1 1 d DU . .
H63A H -0.0496 0.4725 -0.2273 0.162 Uiso 1 1 calc R . .
H63B H -0.0739 0.4732 -0.1957 0.162 Uiso 1 1 calc R . .
C64 C 0.0370(8) 0.4737(2) -0.2006(3) 0.187(7) Uani 1 1 d DU . .
H64A H 0.0448 0.4905 -0.2044 0.224 Uiso 1 1 calc R . .
H64B H 0.0731 0.4646 -0.2111 0.224 Uiso 1 1 calc R . .
C65 C 0.0442(10) 0.4688(4) -0.1704(3) 0.212(9) Uani 1 1 d DU . .
H65A H 0.0504 0.4519 -0.1670 0.254 Uiso 1 1 calc R . .
H65B H 0.0012 0.4744 -0.1602 0.254 Uiso 1 1 calc R . .
C66 C 0.1115(12) 0.4823(5) -0.1619(4) 0.285(14) Uani 1 1 d DU . .
H66A H 0.1221 0.4793 -0.1426 0.428 Uiso 1 1 calc R . .
H66B H 0.1031 0.4990 -0.1646 0.428 Uiso 1 1 calc R . .
H66C H 0.1525 0.4774 -0.1732 0.428 Uiso 1 1 calc R . .
C67 C -0.0523(9) 0.31613(18) -0.1192(2) 0.110(4) Uani 1 1 d U D .
C68 C -0.0286(9) 0.29631(17) -0.1074(2) 0.102(4) Uani 1 1 d U D .
C69 C 0.0205(10) 0.2971(2) -0.0873(3) 0.143(6) Uani 1 1 d U D .
H69 H 0.0324 0.3117 -0.0793 0.172 Uiso 1 1 calc R . .
C70 C 0.0617(9) 0.2730(2) -0.0757(3) 0.139(5) Uani 1 1 d DU . .
C71 C 0.0255(7) 0.25728(15) -0.0958(2) 0.090(3) Uani 1 1 d U . .
C72 C -0.4610(6) 0.26778(17) 0.0958(2) 0.074(3) Uani 1 1 d U . .
C73 C -0.4918(7) 0.2853(2) 0.0846(2) 0.101(4) Uani 1 1 d U . .
C74 C -0.4688(7) 0.30799(15) 0.0927(2) 0.093(3) Uani 1 1 d U . .
H74 H -0.4876 0.3222 0.0857 0.112 Uiso 1 1 calc R . .
C75 C -0.4161(7) 0.30618(16) 0.11172(17) 0.088(3) Uani 1 1 d U . .
C76 C -0.3737(6) 0.32558(16) 0.12510(17) 0.075(3) Uani 1 1 d U C .
C77 C 0.1041(12) 0.2730(4) -0.0491(4) 0.232(9) Uani 1 1 d DU A 1
H77A H 0.1090 0.2889 -0.0414 0.278 Uiso 1 1 calc R A 1
H77B H 0.1525 0.2659 -0.0514 0.278 Uiso 1 1 calc R A 1
C78 C 0.0535(12) 0.2575(4) -0.0316(4) 0.279(12) Uani 1 1 d DU A 1
H78A H 0.0517 0.2413 -0.0386 0.335 Uiso 1 1 calc R A 1
H78B H 0.0039 0.2639 -0.0308 0.335 Uiso 1 1 calc R A 1
C79 C 0.0914(10) 0.2586(5) -0.0029(4) 0.312(13) Uani 1 1 d DU A 1
H79A H 0.1100 0.2744 0.0012 0.375 Uiso 1 1 calc R A 1
H79B H 0.1311 0.2471 -0.0013 0.375 Uiso 1 1 calc R A 1
C80 C 0.0257(13) 0.2520(5) 0.0159(5) 0.356(15) Uani 1 1 d DU A 1
H80A H -0.0158 0.2627 0.0131 0.428 Uiso 1 1 calc R A 1
H80B H 0.0099 0.2357 0.0130 0.428 Uiso 1 1 calc R A 1
C81 C 0.0607(18) 0.2555(6) 0.0448(4) 0.44(2) Uiso 1 1 d DU A 1
H81A H 0.1062 0.2466 0.0466 0.527 Uiso 1 1 calc R A 1
H81B H 0.0272 0.2511 0.0597 0.527 Uiso 1 1 calc R A 1
C83 C -0.5589(10) 0.2845(3) 0.0665(4) 0.176(7) Uani 1 1 d DU . .
H83A H -0.5950 0.2942 0.0762 0.212 Uiso 1 1 calc R . .
H83B H -0.5765 0.2682 0.0681 0.212 Uiso 1 1 calc R . .
C84 C -0.5680(11) 0.2907(6) 0.0358(4) 0.316(13) Uiso 1 1 d DU . .
H84A H -0.5378 0.2807 0.0240 0.379 Uiso 1 1 calc R . .
H84B H -0.5562 0.3073 0.0323 0.379 Uiso 1 1 calc R . .
C85 C -0.6498(14) 0.2858(7) 0.0317(5) 0.44(2) Uiso 1 1 d DU . .
H85A H -0.6590 0.2690 0.0285 0.530 Uiso 1 1 calc R . .
H85B H -0.6787 0.2911 0.0476 0.530 Uiso 1 1 calc R . .
C86 C -0.666(2) 0.3005(5) 0.0058(7) 0.49(2) Uiso 1 1 d DU . .
H86A H -0.6347 0.3144 0.0047 0.584 Uiso 1 1 calc R . .
H86B H -0.7174 0.3054 0.0052 0.584 Uiso 1 1 calc R . .
C87 C -0.648(2) 0.2826(10) -0.0172(6) 0.57(3) Uiso 1 1 d DU . .
H87A H -0.6341 0.2673 -0.0096 0.689 Uiso 1 1 calc R . .
H87B H -0.6101 0.2885 -0.0296 0.689 Uiso 1 1 calc R . .
C88 C -0.723(3) 0.2813(9) -0.0320(10) 0.65(4) Uiso 1 1 d DU . .
H88A H -0.7298 0.2657 -0.0396 0.975 Uiso 1 1 calc R . .
H88B H -0.7244 0.2929 -0.0468 0.975 Uiso 1 1 calc R . .
H88C H -0.7616 0.2847 -0.0188 0.975 Uiso 1 1 calc R . .
C89 C -0.3286(7) 0.43595(18) 0.1299(2) 0.088(3) Uani 1 1 d U C .
C90 C -0.2846(7) 0.45669(14) 0.1430(2) 0.089(3) Uani 1 1 d U . .
C91 C -0.2364(6) 0.45488(15) 0.1617(2) 0.078(3) Uani 1 1 d U . .
H91 H -0.2240 0.4408 0.1708 0.094 Uiso 1 1 calc R . .
C92 C -0.2045(6) 0.47676(15) 0.1667(2) 0.081(3) Uani 1 1 d U . .
C93 C -0.2342(7) 0.49519(16) 0.15161(16) 0.088(3) Uani 1 1 d U . .
C94 C -0.2140(7) 0.48067(14) -0.1496(2) 0.087(3) Uani 1 1 d U . .
C95 C -0.2546(7) 0.46080(16) -0.1584(2) 0.087(3) Uani 1 1 d U . .
C97 C -0.1599(6) 0.44291(13) -0.13755(19) 0.066(3) Uani 1 1 d U . .
C96 C -0.2237(7) 0.44026(13) -0.1519(2) 0.091(4) Uani 1 1 d U . .
H96 H -0.2437 0.4256 -0.1566 0.110 Uiso 1 1 calc R . .
C98 C -0.1177(8) 0.42591(16) -0.1253(2) 0.093(4) Uani 1 1 d U D .
C99 C -0.1530(8) 0.4811(2) 0.1888(2) 0.127(4) Uani 1 1 d DU . .
H99A H -0.1358 0.4973 0.1860 0.152 Uiso 1 1 calc R . .
H99B H -0.1112 0.4709 0.1850 0.152 Uiso 1 1 calc R . .
C100 C -0.1675(7) 0.4788(2) 0.21947(19) 0.124(4) Uani 1 1 d DU . .
H10A H -0.1234 0.4824 0.2302 0.148 Uiso 1 1 calc R . .
H10B H -0.1838 0.4629 0.2241 0.148 Uiso 1 1 calc R . .
C101 C -0.2271(7) 0.4967(2) 0.22529(18) 0.120(4) Uani 1 1 d DU . .
H10C H -0.2131 0.5123 0.2186 0.144 Uiso 1 1 calc R . .
H10D H -0.2730 0.4920 0.2165 0.144 Uiso 1 1 calc R . .
C102 C -0.2343(7) 0.4966(2) 0.25652(19) 0.120(4) Uani 1 1 d DU . .
H10E H -0.2464 0.4808 0.2633 0.144 Uiso 1 1 calc R . .
H10F H -0.1888 0.5017 0.2653 0.144 Uiso 1 1 calc R . .
C103 C -0.2951(7) 0.5136(2) 0.2626(2) 0.130(5) Uani 1 1 d DU . .
H10G H -0.2818 0.5296 0.2568 0.156 Uiso 1 1 calc R . .
H10H H -0.3399 0.5090 0.2529 0.156 Uiso 1 1 calc R . .
C104 C -0.3057(9) 0.5125(3) 0.2934(2) 0.197(8) Uani 1 1 d DU . .
H10I H -0.3438 0.5234 0.2988 0.295 Uiso 1 1 calc R . .
H10J H -0.2604 0.5167 0.3026 0.295 Uiso 1 1 calc R . .
H10K H -0.3195 0.4966 0.2987 0.295 Uiso 1 1 calc R . .
C105 C -0.3230(11) 0.4632(3) -0.1688(4) 0.179(7) Uani 1 1 d DU . .
H10L H -0.3336 0.4799 -0.1725 0.215 Uiso 1 1 calc R . .
H10M H -0.3592 0.4573 -0.1556 0.215 Uiso 1 1 calc R . .
C106 C -0.3254(13) 0.4491(4) -0.1954(4) 0.270(11) Uani 1 1 d DU E .
H10N H -0.3142 0.4325 -0.1920 0.323 Uiso 1 1 calc R . .
H10O H -0.2913 0.4554 -0.2092 0.323 Uiso 1 1 calc R . .
C107 C -0.4045(13) 0.4524(7) -0.2046(4) 0.393(16) Uiso 1 1 d DU . .
H10P H -0.4326 0.4378 -0.2024 0.471 Uiso 1 1 calc R E .
H10Q H -0.4284 0.4650 -0.1941 0.471 Uiso 1 1 calc R . .
C108 C -0.396(2) 0.4590(8) -0.2350(6) 0.63(3) Uiso 1 1 d DU E -1
H10R H -0.3972 0.4761 -0.2376 0.751 Uiso 1 1 calc R E -1
H10S H -0.3500 0.4528 -0.2426 0.751 Uiso 1 1 calc R E -1
C109 C -0.461(3) 0.4472(8) -0.2485(8) 0.72(4) Uiso 1 1 d DU E -1
H10T H -0.4525 0.4441 -0.2681 0.860 Uiso 1 1 calc R E -1
H10U H -0.5053 0.4569 -0.2466 0.860 Uiso 1 1 calc R E -1
C110 C -0.469(3) 0.4242(7) -0.2324(11) 0.61(4) Uiso 1 1 d DU E -1
H11C H -0.5049 0.4142 -0.2414 0.913 Uiso 1 1 calc R E -1
H11D H -0.4852 0.4276 -0.2137 0.913 Uiso 1 1 calc R E -1
H11E H -0.4225 0.4162 -0.2318 0.913 Uiso 1 1 calc R E -1
C111 C -0.3199(7) 0.36496(19) 0.19161(18) 0.093(3) Uani 1 1 d U C .
C112 C -0.3417(6) 0.38246(15) 0.21125(16) 0.070(3) Uani 1 1 d U . .
C113 C -0.3404(6) 0.40524(18) 0.20525(18) 0.085(3) Uani 1 1 d U . .
H11 H -0.3273 0.4118 0.1881 0.103 Uiso 1 1 calc R . .
C115 C -0.3784(6) 0.40390(16) 0.25198(17) 0.079(3) Uani 1 1 d U . .
C116 C -0.6069(6) 0.40952(15) 0.21923(18) 0.076(3) Uani 1 1 d U . .
C119 C -0.5424(7) 0.40791(18) 0.17494(15) 0.082(3) Uani 1 1 d U . .
C120 C -0.4911(8) 0.4051(2) 0.1505(2) 0.095(3) Uani 1 1 d U C .
C121 C -0.3804(5) 0.44515(15) 0.22938(19) 0.086(3) Uani 1 1 d DU . .
H12C H -0.3937 0.4504 0.2480 0.104 Uiso 1 1 calc R . .
H12D H -0.3360 0.4536 0.2240 0.104 Uiso 1 1 calc R . .
C122 C -0.4406(5) 0.45165(13) 0.20986(19) 0.085(3) Uani 1 1 d DU . .
H12E H -0.4297 0.4457 0.1913 0.102 Uiso 1 1 calc R . .
H12F H -0.4867 0.4446 0.2160 0.102 Uiso 1 1 calc R . .
C124 C -0.5156(5) 0.48344(17) 0.19434(16) 0.098(3) Uani 1 1 d DU . .
H12G H -0.5552 0.4731 0.2004 0.117 Uiso 1 1 calc R . .
H12H H -0.5297 0.4998 0.1982 0.117 Uiso 1 1 calc R . .
C126 C -0.5712(8) 0.4865(3) 0.1498(3) 0.203(8) Uani 1 1 d DU . .
H12I H -0.5641 0.4851 0.1300 0.305 Uiso 1 1 calc R . .
H12J H -0.5845 0.5026 0.1543 0.305 Uiso 1 1 calc R . .
H12K H -0.6097 0.4759 0.1557 0.305 Uiso 1 1 calc R . .
C128 C -0.7687(6) 0.4302(3) 0.1875(3) 0.155(6) Uani 1 1 d DU . .
H12L H -0.7529 0.4308 0.1681 0.186 Uiso 1 1 calc R . .
H12M H -0.7839 0.4141 0.1919 0.186 Uiso 1 1 calc R . .
C129 C -0.8301(7) 0.4472(3) 0.1924(4) 0.252(10) Uani 1 1 d DU . .
H12N H -0.8494 0.4531 0.1749 0.302 Uiso 1 1 calc R . .
H12O H -0.8138 0.4605 0.2037 0.302 Uiso 1 1 calc R . .
C114 C -0.3634(6) 0.41861(14) 0.23026(17) 0.071(3) Uani 1 1 d U . .
C117 C -0.6371(6) 0.42333(17) 0.20225(18) 0.071(3) Uani 1 1 d U . .
C118 C -0.5953(6) 0.42365(17) 0.17503(17) 0.073(3) Uani 1 1 d U . .
H11F H -0.6058 0.4338 0.1602 0.088 Uiso 1 1 calc R . .
C123 C -0.4469(5) 0.47754(13) 0.20937(17) 0.088(3) Uani 1 1 d DU . .
H12P H -0.4048 0.4845 0.1999 0.106 Uiso 1 1 calc R . .
H12Q H -0.4486 0.4838 0.2283 0.106 Uiso 1 1 calc R . .
C125 C -0.5020(6) 0.4803(2) 0.16440(16) 0.104(4) Uani 1 1 d DU . .
H12R H -0.4885 0.4639 0.1605 0.125 Uiso 1 1 calc R . .
H12S H -0.4622 0.4905 0.1583 0.125 Uiso 1 1 calc R . .
C127 C -0.7079(5) 0.4379(2) 0.2063(2) 0.094(3) Uani 1 1 d DU . .
H12T H -0.7240 0.4364 0.2256 0.113 Uiso 1 1 calc R . .
H12U H -0.6972 0.4546 0.2029 0.113 Uiso 1 1 calc R . .
C130 C -0.8866(12) 0.4329(4) 0.2075(7) 0.431(18) Uiso 1 1 d DU F .
H13J H -0.8680 0.4276 0.2255 0.517 Uiso 1 1 calc R . .
H13K H -0.9008 0.4191 0.1966 0.517 Uiso 1 1 calc R . .
C131 C -0.9502(10) 0.4494(6) 0.2111(6) 0.51(3) Uiso 1 1 d DU . .
H13L H -0.9530 0.4605 0.1957 0.611 Uiso 1 1 calc R F .
H13M H -0.9961 0.4406 0.2122 0.611 Uiso 1 1 calc R . .
C132 C -0.935(3) 0.4621(7) 0.2378(9) 0.63(4) Uiso 1 1 d DU F -1
H13N H -0.9750 0.4730 0.2415 0.940 Uiso 1 1 calc R F -1
H13O H -0.8900 0.4707 0.2363 0.940 Uiso 1 1 calc R F -1
H13P H -0.9320 0.4508 0.2527 0.940 Uiso 1 1 calc R F -1
O1 O -0.0329(4) 0.41075(9) -0.05442(11) 0.080(2) Uani 1 1 d U . .
O2 O -0.0275(4) 0.38237(9) -0.08430(11) 0.0734(18) Uani 1 1 d U . .
O3 O -0.2584(4) 0.37259(11) 0.10469(10) 0.0702(16) Uani 1 1 d U . .
O4 O -0.1910(4) 0.34580(12) 0.12772(13) 0.088(2) Uani 1 1 d U . .
O5 O -0.1814(4) 0.36274(9) -0.09423(11) 0.0661(17) Uani 1 1 d U . .
O6 O -0.2314(6) 0.32811(13) -0.11054(13) 0.149(4) Uani 1 1 d U . .
O7 O -0.3999(4) 0.41465(8) 0.05536(12) 0.0721(18) Uani 1 1 d U . .
O8 O -0.4057(3) 0.39015(9) 0.09032(12) 0.0658(16) Uani 1 1 d U . .
O9 O 0.0685(5) 0.40491(13) -0.13026(14) 0.107(3) Uani 1 1 d U . .
O10 O -0.0034(5) 0.37728(10) -0.14807(14) 0.106(3) Uani 1 1 d U . .
O11 O -0.1569(5) 0.35877(8) -0.15551(11) 0.093(3) Uani 1 1 d U . .
O12 O -0.1692(5) 0.33337(12) -0.18989(12) 0.114(3) Uani 1 1 d U . .
O13 O -0.0456(5) 0.33653(11) -0.11126(14) 0.115(3) Uani 1 1 d U . .
O14 O -0.1005(8) 0.30906(16) -0.13697(18) 0.164(5) Uani 1 1 d U . .
O15 O -0.3217(5) 0.31872(9) 0.14205(13) 0.087(2) Uani 1 1 d U . .
O16 O -0.3945(4) 0.34607(8) 0.12099(11) 0.0672(17) Uani 1 1 d U . .
O17 O -0.3151(4) 0.41599(11) 0.13644(12) 0.0798(19) Uani 1 1 d U . .
O18 O -0.3774(5) 0.44223(10) 0.11152(14) 0.099(3) Uani 1 1 d U . .
O19 O -0.0585(5) 0.43271(12) -0.11430(14) 0.092(2) Uani 1 1 d U . .
O20 O -0.1320(5) 0.40525(9) -0.12783(12) 0.095(2) Uani 1 1 d U . .
O21 O -0.3074(5) 0.34335(10) 0.19900(12) 0.095(2) Uani 1 1 d U . .
O22 O -0.2988(4) 0.37040(10) 0.16620(11) 0.0801(18) Uani 1 1 d U . .
O23 O -0.4489(4) 0.38906(11) 0.15168(11) 0.079(2) Uani 1 1 d U . .
O24 O -0.5137(5) 0.41761(12) 0.12965(14) 0.105(3) Uani 1 1 d U . .
S1 S -0.07661(14) 0.38344(4) -0.00585(4) 0.0668(6) Uani 1 1 d U . .
S2 S -0.17751(12) 0.36654(4) 0.05074(4) 0.0597(6) Uani 1 1 d U C .
S3 S -0.25320(13) 0.35973(3) -0.03889(4) 0.0544(5) Uani 1 1 d U . .
S4 S -0.35308(13) 0.38142(3) 0.01308(4) 0.0595(6) Uani 1 1 d U . .
S5 S 0.05412(16) 0.38314(4) -0.20636(4) 0.0813(8) Uani 1 1 d U D .
S6 S -0.13425(18) 0.36460(4) -0.23552(5) 0.0854(8) Uani 1 1 d U . .
S7 S -0.0309(2) 0.26891(4) -0.11863(5) 0.1061(11) Uani 1 1 d U . .
S8 S -0.39575(18) 0.27767(4) 0.11952(5) 0.0882(9) Uani 1 1 d U . .
S9 S -0.30228(18) 0.48371(4) 0.13075(5) 0.0862(8) Uani 1 1 d U . .
S10 S -0.13973(18) 0.47287(4) -0.13284(5) 0.0838(8) Uani 1 1 d U . .
S11 S -0.36370(17) 0.37452(4) 0.24318(4) 0.0832(8) Uani 1 1 d U . .
S12 S -0.53301(17) 0.39387(4) 0.20470(4) 0.0811(8) Uani 1 1 d U . .
Mn1 Mn 0.02892(11) 0.41672(2) -0.09330(3) 0.0812(5) Uani 1 1 d U D .
Mn2 Mn -0.09034(10) 0.37034(2) -0.12038(3) 0.0727(5) Uani 1 1 d U D .
Mn3 Mn -0.20169(17) 0.32154(3) -0.14904(3) 0.1173(9) Uani 1 1 d U D .
Mn4 Mn -0.46390(10) 0.42528(2) 0.09299(3) 0.0737(5) Uani 1 1 d U C .
Mn5 Mn -0.35257(9) 0.38069(2) 0.12859(3) 0.0648(4) Uani 1 1 d U C .
Mn6 Mn -0.24126(10) 0.33510(3) 0.16237(3) 0.0786(5) Uani 1 1 d U C .

loop_
_atom_site_aniso_label
_atom_site_aniso_U_11
_atom_site_aniso_U_22
_atom_site_aniso_U_33
_atom_site_aniso_U_23
_atom_site_aniso_U_13
_atom_site_aniso_U_12
O27 0.112(6) 0.125(6) 0.099(5) 0.009(5) 0.008(5) -0.027(5)
O29 0.126(7) 0.127(7) 0.113(6) 0.005(5) 0.009(5) 0.011(5)
O30 0.102(6) 0.200(10) 0.127(7) 0.024(7) -0.034(6) -0.016(6)
O33 0.40(2) 0.143(10) 0.153(10) -0.038(7) 0.118(13) 0.075(13)
C82 0.47(6) 0.66(7) 0.68(6) 0.03(6) -0.04(6) 0.00(6)
C20B 0.34(3) 0.32(4) 0.31(3) 0.01(3) 0.09(3) -0.04(3)
C21B 0.33(4) 0.38(4) 0.32(4) 0.01(4) 0.18(3) -0.07(4)
C22B 0.26(5) 0.40(6) 0.35(5) 0.14(5) -0.06(5) 0.04(5)
C28 0.135(8) 0.019(4) 0.033(4) -0.008(3) 0.019(4) -0.001(4)
C29 0.074(6) 0.090(7) 0.029(4) -0.007(4) 0.015(4) -0.039(5)
C30 0.027(4) 0.023(4) 0.070(5) 0.003(3) 0.004(4) 0.005(3)
C31 0.093(7) 0.044(5) 0.068(5) -0.007(4) -0.011(5) -0.020(5)
N1 0.159(11) 0.104(8) 0.124(9) 0.003(7) 0.021(8) -0.006(8)
O25 0.163(8) 0.080(5) 0.095(5) 0.011(4) -0.004(5) -0.010(5)
C133 0.150(13) 0.119(11) 0.137(11) 0.035(9) -0.004(10) -0.002(11)
C134 0.111(19) 0.092(17) 0.16(2) 0.021(16) -0.061(18) 0.018(14)
C135 0.22(2) 0.172(18) 0.24(2) 0.037(16) 0.064(18) 0.027(17)
N2 0.22(2) 0.19(2) 0.16(2) 0.001(18) 0.11(2) 0.06(2)
O26 0.23(2) 0.111(13) 0.167(16) 0.090(12) 0.134(16) 0.081(14)
C136 0.18(3) 0.13(2) 0.18(2) 0.047(18) 0.11(2) 0.068(19)
C138 0.29(4) 0.011(10) 0.35(4) 0.020(16) 0.23(3) 0.005(16)
N3 0.130(15) 0.069(11) 0.105(13) 0.008(9) -0.012(11) 0.020(11)
C139 0.068(11) 0.045(9) 0.079(10) 0.042(8) 0.026(9) 0.020(9)
C140 0.20(3) 0.070(17) 0.20(3) 0.002(17) -0.08(3) 0.016(19)
C141 0.23(3) 0.13(2) 0.14(2) 0.033(19) 0.04(2) 0.00(2)
N5 0.121(17) 0.091(15) 0.23(2) -0.032(16) -0.040(16) 0.021(14)
O31 0.087(9) 0.018(5) 0.081(7) 0.003(5) 0.003(6) -0.006(5)
C142 0.151(14) 0.169(15) 0.206(15) -0.067(13) -0.004(13) -0.025(13)
C143 0.31(3) 0.109(15) 0.45(4) -0.063(19) -0.08(3) 0.007(18)
C144 0.33(3) 0.25(3) 0.53(4) -0.06(3) 0.03(3) -0.21(3)
C1 0.150(9) 0.040(6) 0.055(5) 0.025(4) 0.040(6) 0.004(6)
C2 0.077(6) 0.036(5) 0.067(5) -0.003(4) 0.007(4) -0.011(4)
C3 0.096(7) 0.049(5) 0.057(5) 0.012(4) 0.030(5) 0.023(5)
C4 0.084(7) 0.080(7) 0.077(6) 0.032(5) 0.031(5) 0.032(5)
C5 0.067(5) 0.055(5) 0.026(4) 0.027(3) 0.026(3) 0.021(4)
C6 0.069(6) 0.059(5) 0.070(6) 0.014(4) 0.042(5) 0.012(5)
C7 0.084(7) 0.127(9) 0.065(6) 0.042(6) 0.008(5) 0.011(6)
C8 0.097(8) 0.096(8) 0.049(5) 0.011(5) -0.017(5) 0.011(6)
C9 0.111(8) 0.089(7) 0.026(4) 0.007(4) 0.009(5) 0.004(6)
C10 0.026(4) 0.085(6) 0.064(5) 0.008(5) 0.012(4) -0.005(5)
C11 0.112(9) 0.055(6) 0.100(8) 0.005(5) 0.026(7) 0.012(6)
C12 0.077(7) 0.045(5) 0.105(7) 0.009(5) 0.018(6) 0.007(5)
C13 0.117(10) 0.097(9) 0.131(10) -0.002(7) 0.005(8) 0.009(8)
C14 0.138(11) 0.075(7) 0.111(9) 0.008(6) 0.032(8) 0.026(7)
C15 0.218(16) 0.057(7) 0.156(13) -0.002(8) -0.014(12) -0.011(9)
C16 0.28(3) 0.184(19) 0.21(2) 0.054(16) 0.02(2) -0.01(2)
C17 0.124(10) 0.137(10) 0.123(9) 0.034(8) 0.018(8) 0.008(9)
C18 0.105(16) 0.161(17) 0.164(18) -0.003(16) -0.019(15) 0.034(15)
C19 0.130(18) 0.155(18) 0.19(2) 0.006(17) 0.061(16) 0.061(15)
C20 0.17(3) 0.16(3) 0.30(3) 0.00(3) 0.03(3) -0.01(2)
C21 0.24(3) 0.24(3) 0.32(4) -0.05(3) 0.03(3) 0.02(3)
C22 0.37(6) 0.34(5) 0.35(6) -0.04(5) -0.07(6) -0.04(5)
C17B 0.124(10) 0.137(10) 0.123(9) 0.034(8) 0.018(8) 0.008(9)
C18B 0.141(18) 0.203(18) 0.183(18) 0.021(17) 0.016(16) 0.013(16)
C19B 0.22(2) 0.25(3) 0.27(3) 0.01(2) 0.08(2) 0.02(2)
C23 0.187(12) 0.081(7) 0.053(6) 0.008(5) 0.041(7) -0.010(8)
C24 0.170(11) 0.059(6) 0.049(5) -0.036(4) 0.019(6) -0.007(7)
C25 0.135(10) 0.136(9) 0.056(6) -0.044(6) 0.035(6) -0.094(8)
C26 0.087(7) 0.124(8) 0.055(5) -0.041(5) 0.017(5) -0.045(7)
C27 0.091(6) 0.048(5) 0.032(4) -0.004(3) 0.021(4) -0.021(4)
C32 0.074(6) 0.031(5) 0.071(6) -0.018(4) 0.013(4) 0.016(4)
C33 0.148(12) 0.109(9) 0.084(8) -0.012(7) 0.023(8) -0.010(9)
C34 0.157(13) 0.142(12) 0.121(11) -0.009(10) -0.012(10) 0.003(11)
C35 0.137(14) 0.236(18) 0.223(18) 0.057(16) -0.043(13) -0.026(14)
C36 0.27(2) 0.31(2) 0.36(2) 0.00(2) -0.02(2) -0.04(2)
C39 0.077(6) 0.051(5) 0.057(5) -0.002(4) 0.011(5) -0.015(5)
C40 0.089(7) 0.052(6) 0.090(7) 0.018(5) 0.015(6) -0.003(5)
C41 0.161(13) 0.108(10) 0.172(13) -0.005(9) 0.036(12) 0.011(10)
C42 0.31(2) 0.25(2) 0.31(2) -0.014(19) 0.05(2) 0.00(2)
C45 0.145(10) 0.079(8) 0.061(6) 0.006(6) 0.059(7) 0.013(7)
C48 0.132(9) 0.059(6) 0.062(6) 0.004(5) 0.044(6) -0.039(6)
C46 0.145(9) 0.071(6) 0.049(5) -0.020(4) 0.032(5) -0.024(6)
C47 0.212(13) 0.068(7) 0.083(7) -0.008(6) 0.061(8) -0.026(8)
C49 0.160(11) 0.072(7) 0.058(6) 0.017(5) 0.065(6) -0.037(7)
C50 0.138(9) 0.060(5) 0.044(5) 0.010(4) 0.049(5) 0.050(6)
C51 0.187(11) 0.059(6) 0.061(6) 0.013(5) 0.048(7) -0.013(7)
C52 0.157(10) 0.057(6) 0.042(5) -0.013(4) 0.036(5) 0.014(6)
C53 0.135(8) 0.059(6) 0.048(5) -0.016(4) 0.011(5) 0.004(6)
C54 0.167(10) 0.036(5) 0.062(6) 0.006(4) 0.026(6) -0.001(6)
C55 0.177(14) 0.092(9) 0.129(11) -0.014(8) 0.021(10) -0.031(9)
C56 0.24(2) 0.182(17) 0.25(2) -0.036(16) -0.046(18) -0.036(17)
C57 0.42(3) 0.30(3) 0.41(3) 0.04(3) 0.01(3) -0.08(3)
C58 0.55(3) 0.47(3) 0.57(3) 0.09(3) 0.06(3) -0.06(3)
C61 0.111(9) 0.077(7) 0.093(7) 0.000(6) 0.030(7) 0.011(6)
C62 0.132(10) 0.086(8) 0.096(8) 0.003(6) 0.026(8) -0.007(7)
C63 0.158(13) 0.064(8) 0.183(13) 0.003(8) 0.001(11) -0.004(8)
C64 0.239(18) 0.085(10) 0.236(17) -0.004(11) 0.050(17) 0.004(12)
C65 0.23(2) 0.24(2) 0.167(16) -0.015(16) 0.044(18) -0.010(17)
C66 0.27(3) 0.30(3) 0.28(3) -0.03(2) 0.06(3) -0.07(3)
C67 0.213(13) 0.046(7) 0.070(7) -0.003(5) 0.034(8) 0.033(7)
C68 0.202(13) 0.048(6) 0.057(6) -0.001(5) 0.032(7) 0.018(7)
C69 0.202(15) 0.057(7) 0.170(13) -0.047(8) 0.030(12) 0.022(9)
C70 0.195(14) 0.073(8) 0.150(11) -0.004(8) -0.005(10) 0.067(9)
C71 0.159(10) 0.028(5) 0.081(6) 0.005(4) 0.004(7) 0.007(6)
C72 0.086(7) 0.055(6) 0.080(6) -0.005(5) 0.004(5) -0.016(5)
C73 0.120(10) 0.086(8) 0.097(8) -0.027(6) -0.004(7) 0.003(7)
C74 0.164(11) 0.031(5) 0.085(7) -0.012(5) 0.010(8) 0.007(6)
C75 0.164(11) 0.064(6) 0.035(5) 0.002(4) 0.020(6) 0.012(7)
C76 0.139(9) 0.048(6) 0.037(5) -0.004(4) 0.002(5) -0.041(6)
C77 0.24(2) 0.23(2) 0.23(2) 0.031(17) -0.008(17) 0.067(17)
C78 0.30(3) 0.27(2) 0.27(2) 0.03(2) 0.01(2) 0.11(2)
C79 0.33(3) 0.30(2) 0.31(3) 0.02(2) 0.02(2) 0.08(2)
C80 0.41(3) 0.34(2) 0.32(3) 0.05(2) 0.04(2) 0.11(2)
C83 0.181(15) 0.155(13) 0.193(16) -0.017(12) -0.021(13) -0.035(12)
C89 0.118(9) 0.054(6) 0.093(7) 0.025(5) 0.010(7) -0.015(6)
C90 0.138(10) 0.024(5) 0.106(8) 0.012(5) 0.015(7) -0.014(5)
C91 0.088(7) 0.046(6) 0.101(7) 0.027(5) -0.020(6) 0.008(5)
C92 0.111(8) 0.041(5) 0.090(7) -0.008(5) -0.008(6) -0.015(5)
C93 0.175(11) 0.058(6) 0.032(4) -0.021(4) -0.020(5) 0.019(6)
C94 0.141(9) 0.030(5) 0.089(7) -0.004(4) 0.041(7) 0.018(5)
C95 0.126(9) 0.035(6) 0.100(7) -0.025(5) -0.003(7) -0.004(6)
C97 0.102(8) 0.017(4) 0.080(6) -0.002(4) 0.008(5) 0.015(4)
C96 0.171(11) 0.006(4) 0.097(7) -0.010(4) -0.018(7) 0.003(5)
C98 0.160(11) 0.030(6) 0.087(7) 0.027(5) -0.007(7) -0.019(6)
C99 0.163(12) 0.086(8) 0.131(10) 0.015(8) -0.012(10) -0.010(8)
C100 0.173(13) 0.089(9) 0.109(9) 0.006(7) -0.020(9) -0.016(8)
C101 0.155(12) 0.116(10) 0.090(8) 0.010(7) -0.004(8) -0.012(9)
C102 0.149(12) 0.101(9) 0.110(9) -0.017(7) 0.005(9) -0.004(8)
C103 0.146(12) 0.136(11) 0.107(10) -0.017(8) -0.004(9) -0.027(10)
C104 0.25(2) 0.197(17) 0.143(14) -0.001(13) -0.004(15) -0.092(16)
C105 0.233(18) 0.124(13) 0.180(16) -0.030(11) 0.003(15) 0.014(13)
C106 0.25(2) 0.26(2) 0.29(2) 0.026(19) 0.00(2) 0.042(18)
C111 0.144(9) 0.085(7) 0.050(5) 0.011(5) 0.041(6) -0.033(7)
C112 0.110(7) 0.054(6) 0.046(5) 0.007(4) 0.006(5) 0.007(5)
C113 0.130(9) 0.072(7) 0.054(5) -0.008(5) 0.021(6) 0.018(6)
C115 0.118(8) 0.074(6) 0.047(5) 0.013(4) 0.039(5) -0.008(6)
C116 0.126(9) 0.044(5) 0.060(5) 0.000(4) 0.042(6) 0.005(5)
C119 0.134(9) 0.084(7) 0.027(4) 0.003(4) -0.001(5) -0.008(7)
C120 0.152(10) 0.073(7) 0.060(6) -0.004(5) 0.035(6) -0.020(7)
C121 0.106(8) 0.066(6) 0.087(7) 0.011(5) 0.029(6) 0.009(6)
C122 0.099(8) 0.079(7) 0.076(6) 0.008(5) -0.001(6) -0.003(6)
C124 0.121(9) 0.077(7) 0.096(8) -0.004(6) 0.013(7) 0.004(7)
C126 0.24(2) 0.171(17) 0.194(18) -0.011(14) 0.001(18) -0.036(17)
C128 0.121(11) 0.203(15) 0.141(11) -0.049(11) 0.016(10) 0.041(11)
C129 0.26(2) 0.27(2) 0.231(18) 0.003(16) 0.060(17) 0.068(18)
C114 0.109(7) 0.045(5) 0.060(5) 0.006(4) 0.034(5) 0.012(5)
C117 0.081(7) 0.078(6) 0.055(5) -0.001(5) 0.020(5) 0.008(5)
C118 0.097(7) 0.072(6) 0.050(5) 0.012(4) 0.007(5) 0.030(6)
C123 0.109(9) 0.074(7) 0.083(7) 0.015(5) 0.023(6) 0.015(6)
C125 0.116(9) 0.111(9) 0.086(8) -0.012(7) -0.016(7) 0.024(8)
C127 0.088(8) 0.109(8) 0.086(7) -0.007(6) -0.010(6) 0.001(7)
O1 0.155(6) 0.013(3) 0.072(4) 0.009(2) 0.030(4) -0.014(3)
O2 0.117(5) 0.053(3) 0.051(3) 0.013(3) 0.031(3) 0.009(3)
O3 0.090(5) 0.074(4) 0.046(3) -0.008(3) 0.016(3) 0.000(4)
O4 0.098(5) 0.105(5) 0.062(4) 0.020(4) 0.003(4) 0.006(4)
O5 0.109(5) 0.026(3) 0.063(3) -0.002(2) 0.032(3) -0.014(3)
O6 0.298(12) 0.091(5) 0.059(4) -0.047(4) 0.066(6) -0.090(7)
O7 0.115(5) 0.014(3) 0.087(4) 0.002(3) 0.018(4) -0.003(3)
O8 0.084(4) 0.045(3) 0.069(4) 0.005(3) 0.028(3) 0.009(3)
O9 0.162(7) 0.099(5) 0.060(4) -0.004(4) 0.041(5) -0.039(5)
O10 0.194(9) 0.032(4) 0.092(5) 0.011(3) 0.067(5) -0.003(4)
O11 0.206(8) 0.021(3) 0.052(3) 0.000(2) 0.053(4) 0.017(4)
O12 0.218(9) 0.074(5) 0.049(4) -0.013(3) 0.029(5) 0.001(5)
O13 0.196(8) 0.047(4) 0.100(5) 0.010(4) 0.083(5) -0.002(5)
O14 0.296(14) 0.100(7) 0.095(6) -0.003(5) -0.062(8) 0.074(8)
O15 0.163(7) 0.032(3) 0.068(4) -0.004(3) 0.016(4) -0.023(4)
O16 0.123(5) 0.008(3) 0.070(4) 0.003(2) 0.010(3) -0.013(3)
O17 0.116(5) 0.063(4) 0.060(4) 0.013(3) 0.017(4) -0.002(4)
O18 0.183(8) 0.034(3) 0.080(4) -0.016(3) -0.017(5) -0.018(4)
O19 0.136(7) 0.061(4) 0.080(5) 0.031(4) 0.021(5) 0.025(4)
O20 0.198(8) 0.025(3) 0.063(4) -0.004(3) 0.013(4) 0.001(4)
O21 0.165(7) 0.049(4) 0.071(4) 0.013(3) 0.020(4) -0.001(4)
O22 0.120(5) 0.063(4) 0.057(4) -0.005(3) 0.016(4) 0.010(4)
O23 0.129(6) 0.056(4) 0.050(3) -0.003(3) 0.021(3) 0.030(4)
O24 0.160(7) 0.086(5) 0.068(4) 0.012(4) 0.041(5) 0.051(5)
S1 0.0915(17) 0.0586(14) 0.0502(12) 0.0064(10) 0.0150(11) 0.0115(12)
S2 0.0733(15) 0.0577(13) 0.0480(11) 0.0120(9) 0.0120(10) 0.0022(11)
S3 0.0836(15) 0.0378(10) 0.0418(10) -0.0047(8) 0.0090(10) -0.0021(10)
S4 0.0851(16) 0.0468(12) 0.0465(11) -0.0040(9) 0.0108(10) -0.0058(11)
S5 0.130(2) 0.0550(14) 0.0584(13) -0.0006(10) 0.0425(14) -0.0110(14)
S6 0.147(3) 0.0527(14) 0.0562(13) -0.0046(10) 0.0312(15) 0.0049(15)
S7 0.218(4) 0.0438(14) 0.0566(14) 0.0017(10) -0.0020(18) 0.0234(18)
S8 0.155(3) 0.0428(13) 0.0672(15) -0.0010(10) -0.0031(16) -0.0183(15)
S9 0.143(3) 0.0413(13) 0.0743(15) -0.0028(11) -0.0074(16) -0.0006(14)
S10 0.148(2) 0.0315(12) 0.0717(15) -0.0036(10) 0.0111(16) -0.0002(14)
S11 0.124(2) 0.0828(17) 0.0431(12) 0.0121(11) 0.0194(13) -0.0064(16)
S12 0.130(2) 0.0612(14) 0.0520(13) 0.0016(10) 0.0308(14) 0.0092(15)
Mn1 0.1328(15) 0.0480(9) 0.0627(9) 0.0034(7) 0.0292(9) -0.0068(9)
Mn2 0.1359(14) 0.0294(7) 0.0528(8) 0.0003(6) 0.0363(8) 0.0000(8)
Mn3 0.227(3) 0.0659(11) 0.0590(10) -0.0258(9) 0.0484(13) -0.0484(15)
Mn4 0.1245(14) 0.0436(8) 0.0529(8) -0.0023(6) 0.0184(8) 0.0103(8)
Mn5 0.1045(11) 0.0425(8) 0.0473(7) 0.0033(6) 0.0232(7) -0.0018(7)
Mn6 0.1246(14) 0.0628(9) 0.0485(8) 0.0116(7) 0.0053(9) 0.0048(9)

loop_
_atom_type_symbol
_atom_type_description
_atom_type_scat_dispersion_real
_atom_type_scat_dispersion_imag
_atom_type_scat_source
C C 0.0181 0.0091 'International Tables Vol C Tables 4.2.6.8 and 6.1.1.4'
H H 0.0000 0.0000 'International Tables Vol C Tables 4.2.6.8 and 6.1.1.4'
O O 0.0492 0.0322 'International Tables Vol C Tables 4.2.6.8 and 6.1.1.4'
S S 0.3331 0.5567 'International Tables Vol C Tables 4.2.6.8 and 6.1.1.4'
Mn Mn -0.5299 2.8052 'International Tables Vol C Tables 4.2.6.8 and 6.1.1.4'
N N 0.0311 0.0180 'International Tables Vol C Tables 4.2.6.8 and 6.1.1.4'

loop_
_geom_angle_atom_site_label_1
_geom_angle_atom_site_label_2
_geom_angle_atom_site_label_3
_geom_angle
_geom_angle_site_symmetry_1
_geom_angle_site_symmetry_3
C21B C20B C19B 100.6(13) . .
C20B C21B C22B 99.9(12) . .
C29 C28 C27 130.5(7) . .
C29 C28 S4 111.7(6) . .
C27 C28 S4 117.7(5) . .
C30 C29 C28 110.7(8) . .
C30 C29 C39 122.7(7) . .
C28 C29 C39 125.8(7) . .
C31 C30 C29 115.9(8) . .
C30 C31 C32 131.3(8) . .
C30 C31 S4 110.9(6) . .
C32 C31 S4 117.6(7) . .
C133 N1 C135 115.9(11) . .
C133 N1 C134 116.6(11) . .
C135 N1 C134 127.5(13) . .
C133 O25 Mn4 121.2(9) . .
O25 C133 N1 119.6(12) . .
C136 N2 C138 113.7(17) . .
C136 N2 C137 117.4(16) . .
C138 N2 C137 120.4(17) . .
O26 C136 N2 125(2) . .
C139 N3 C141 117.6(14) . .
C139 N3 C140 118.6(13) . .
C141 N3 C140 121.8(15) . .
C139 O28 Mn6 121.2(8) . .
O28 C139 N3 121.6(13) . .
C142 N5 C143 121.3(13) . .
C142 N5 C144 116.9(14) . .
C143 N5 C144 121.4(14) . .
C142 O31 Mn1 115.6(11) . .
O31 C142 N5 117.9(14) . .
C148 N7 C149 127.0(15) . .
C148 N7 C150 109.1(13) . .
C149 N7 C150 123.8(15) . .
O34 C148 N7 120(2) . .
O1 C1 O2 122.8(7) . .
O1 C1 C2 120.5(8) . .
O2 C1 C2 116.5(8) . .
O1 C1 Mn1 61.9(4) . .
O2 C1 Mn1 63.2(4) . .
C2 C1 Mn1 169.3(8) . .
C3 C2 C1 127.3(8) . .
C3 C2 S1 115.2(6) . .
C1 C2 S1 116.6(6) . .
C2 C3 C4 111.9(8) . .
C5 C4 C11 130.4(8) . .
C5 C4 C3 108.3(8) . .
C11 C4 C3 121.2(9) . .
C4 C5 C6 127.3(7) . .
C4 C5 S1 114.7(5) . .
C6 C5 S1 118.0(6) . .
C7 C6 C5 130.7(8) . .
C7 C6 S2 109.2(6) . .
C5 C6 S2 120.0(6) . .
C6 C7 C8 111.3(9) . .
C6 C7 C17 121.8(9) . .
C8 C7 C17 126.0(9) . .
C9 C8 C7 116.5(9) . .
C8 C9 C10 128.2(9) . .
C8 C9 S2 109.6(7) . .
C10 C9 S2 122.2(8) . .
O3 C10 O4 127.6(8) . .
O3 C10 C9 119.6(8) . .
O4 C10 C9 112.7(8) . .
C4 C11 C12 111.2(8) . .
C13 C12 C11 104.4(6) . .
C14 C13 C12 105.0(7) . .
C15 C14 C13 105.6(8) . .
C14 C15 C16 106.0(10) . .
C7 C17 C18 104.7(11) . .
C17 C18 C19 101.3(10) . .
C20 C19 C18 101.1(12) . .
C19 C20 C21 101.6(12) . .
C20 C21 C22 100.9(12) . .
C20B C19B C18B 99.9(12) . .
O5 C23 O6 131.3(9) . .
O5 C23 C24 120.5(9) . .
O6 C23 C24 107.3(10) . .
C25 C24 C23 128.0(8) . .
C25 C24 S3 117.0(8) . .
C23 C24 S3 114.2(8) . .
C24 C25 C26 111.7(8) . .
C27 C26 C25 109.7(8) . .
C27 C26 C33 127.6(8) . .
C25 C26 C33 122.7(8) . .
C26 C27 C28 126.5(7) . .
C26 C27 S3 112.9(6) . .
C28 C27 S3 120.6(6) . .
O7 C32 O8 118.9(6) . .
O7 C32 C31 122.0(8) . .
O8 C32 C31 119.1(7) . .
O7 C32 Mn4 59.7(4) . .
O8 C32 Mn4 60.6(4) . .
C31 C32 Mn4 166.8(7) . .
C26 C33 C34 112.0(11) . .
C33 C34 C35 104.4(8) . .
C36 C35 C34 104.7(9) . .
C37 C36 C35 104.3(9) . .
C36 C37 C38 104.1(11) . .
C40 C39 C29 115.2(6) . .
C41 C40 C39 105.7(7) . .
C40 C41 C42 104.4(9) . .
C43 C42 C41 105.3(10) . .
C42 C43 C44 103.8(10) . .
O10 C45 O9 129.0(9) . .
O10 C45 C46 117.8(11) . .
O9 C45 C46 112.8(11) . .
C49 C48 C47 113.4(9) . .
C49 C48 C55 119.4(9) . .
C47 C48 C55 127.0(11) . .
C47 C46 C45 124.1(10) . .
C47 C46 S5 112.2(8) . .
C45 C46 S5 123.7(9) . .
C46 C47 C48 113.3(10) . .
C48 C49 C50 137.0(8) . 3_554
C48 C49 S5 108.2(6) . .
C50 C49 S5 114.7(8) 3_554 .
C51 C50 C49 131.2(8) . 3_554
C51 C50 S6 109.1(6) . .
C49 C50 S6 118.6(7) 3_554 .
C50 C51 C52 116.4(9) . .
C50 C51 C61 125.1(8) . .
C52 C51 C61 118.3(9) . .
C53 C52 C51 107.8(8) . .
C52 C53 C54 126.7(8) . .
C52 C53 S6 114.9(7) . .
C54 C53 S6 118.2(7) . .
O12 C54 O11 119.5(8) . .
O12 C54 C53 118.7(8) . .
O11 C54 C53 121.3(8) . .
O12 C54 Mn3 57.1(4) . .
O11 C54 Mn3 62.5(4) . .
C53 C54 Mn3 170.3(9) . .
C48 C55 C56 117.0(14) . .
C55 C56 C57 101.9(10) . .
C56 C57 C58 100.0(12) . .
C57 C58 C59 99.9(12) . .
C60 C59 C58 100.5(12) . .
C62 C61 C51 111.4(9) . .
C63 C62 C61 104.9(8) . .
C64 C63 C62 106.3(9) . .
C63 C64 C65 106.8(10) . .
C64 C65 C66 104.0(10) . .
O13 C67 O14 124.6(13) . .
O13 C67 C68 129.1(14) . .
O14 C67 C68 104.1(11) . .
C69 C68 C67 120.4(13) . .
C69 C68 S7 106.9(9) . .
C67 C68 S7 130.3(11) . .
C68 C69 C70 121.9(11) . .
C71 C70 C77 142.6(14) . .
C71 C70 C69 94.2(11) . .
C77 C70 C69 121.6(14) . .
C72 C71 C70 121.4(10) 8 .
C72 C71 S7 120.0(8) 8 .
C70 C71 S7 118.6(7) . .
C73 C72 C71 134.3(11) . 8_455
C73 C72 S8 109.4(8) . .
C71 C72 S8 115.8(8) 8_455 .
C72 C73 C74 117.9(12) . .
C72 C73 C83 125.8(12) . .
C74 C73 C83 115.6(13) . .
C75 C74 C73 109.6(10) . .
C74 C75 C76 128.0(9) . .
C74 C75 S8 112.5(8) . .
C76 C75 S8 119.4(9) . .
O16 C76 O15 126.8(8) . .
O16 C76 C75 117.6(10) . .
O15 C76 C75 115.3(9) . .
C70 C77 C78 99.2(15) . .
C77 C78 C79 101.5(10) . .
C78 C79 C80 99.6(11) . .
C81 C80 C79 100.1(11) . .
C80 C81 C82 100.0(11) . .
C73 C83 C84 129.9(15) . .
C83 C84 C85 101.0(10) . .
C86 C85 C84 101.4(12) . .
C85 C86 C87 101.0(12) . .
C86 C87 C88 100.3(12) . .
O17 C89 O18 125.1(10) . .
O17 C89 C90 119.9(11) . .
O18 C89 C90 115.0(9) . .
C91 C90 C89 126.0(9) . .
C91 C90 S9 117.4(8) . .
C89 C90 S9 116.6(9) . .
C90 C91 C92 110.1(8) . .
C93 C92 C91 114.6(10) . .
C93 C92 C99 121.0(9) . .
C91 C92 C99 123.6(10) . .
C92 C93 C94 131.3(10) . 4_565
C92 C93 S9 107.7(7) . .
C94 C93 S9 120.7(7) 4_565 .
C95 C94 C93 127.6(12) . 4_565
C95 C94 S10 111.6(7) . .
C93 C94 S10 120.5(9) 4_565 .
C96 C95 C105 124.7(13) . .
C96 C95 C94 113.7(11) . .
C105 C95 C94 120.9(12) . .
C96 C97 C98 128.6(9) . .
C96 C97 S10 110.6(6) . .
C98 C97 S10 120.5(9) . .
C95 C96 C97 112.8(9) . .
O20 C98 O19 121.5(11) . .
O20 C98 C97 121.2(12) . .
O19 C98 C97 116.7(9) . .
C92 C99 C100 126.6(11) . .
C99 C100 C101 104.5(7) . .
C102 C101 C100 104.2(8) . .
C103 C102 C101 104.8(8) . .
C104 C103 C102 105.0(9) . .
C95 C105 C106 106.5(16) . .
C105 C106 C107 102.0(10) . .
C108 C107 C106 102.2(12) . .
C109 C108 C107 102.8(12) . .
C108 C109 C110 103.4(12) . .
O21 C111 O22 115.1(9) . .
O21 C111 C112 121.6(8) . .
O22 C111 C112 122.3(9) . .
C113 C112 C111 121.9(8) . .
C113 C112 S11 118.2(7) . .
C111 C112 S11 119.8(7) . .
C112 C113 C114 108.4(8) . .
C114 C115 C116 129.6(8) . 3_455
C114 C115 S11 111.4(6) . .
C116 C115 S11 118.2(6) 3_455 .
C117 C116 C115 132.7(9) . 3_455
C117 C116 S12 113.0(7) . .
C115 C116 S12 114.4(8) 3_455 .
C118 C119 C120 121.9(9) . .
C118 C119 S12 113.6(7) . .
C120 C119 S12 124.2(9) . .
O23 C120 O24 131.0(9) . .
O23 C120 C119 116.3(9) . .
O24 C120 C119 110.4(11) . .
C122 C121 C114 114.1(8) . .
C123 C122 C121 108.3(7) . .
C125 C124 C123 107.9(7) . .
C129 C128 C127 105.9(9) . .
C128 C129 C130 104.4(10) . .
C115 C114 C113 111.6(8) . .
C115 C114 C121 125.3(8) . .
C113 C114 C121 122.3(8) . .
C116 C117 C118 110.4(8) . .
C116 C117 C127 128.0(9) . .
C118 C117 C127 121.7(8) . .
C119 C118 C117 111.4(8) . .
C122 C123 C124 107.3(7) . .
C124 C125 C126 106.8(8) . .
C128 C127 C117 112.8(9) . .
C129 C130 C131 104.7(11) . .
C132 C131 C130 105.1(11) . .
C1 O1 Mn1 90.2(5) . .
C1 O2 Mn2 140.0(7) . .
C1 O2 Mn1 86.0(5) . .
Mn2 O2 Mn1 110.9(2) . .
C10 O3 Mn5 134.8(5) . .
C10 O4 Mn6 135.0(6) . .
C23 O5 Mn2 130.9(6) . .
C23 O6 Mn3 134.1(7) . .
C32 O7 Mn4 91.8(5) . .
C32 O8 Mn5 140.7(6) . .
C32 O8 Mn4 89.5(4) . .
Mn5 O8 Mn4 112.5(2) . .
C45 O9 Mn1 134.6(7) . .
C45 O10 Mn2 135.1(7) . .
C54 O11 Mn2 141.4(8) . .
C54 O11 Mn3 87.6(5) . .
Mn2 O11 Mn3 111.8(2) . .
C54 O12 Mn3 93.4(5) . .
C67 O13 Mn2 138.4(10) . .
C67 O14 Mn3 133.8(8) . .
C76 O15 Mn6 134.6(5) . .
C76 O16 Mn5 136.4(7) . .
C89 O17 Mn5 140.1(8) . .
C89 O18 Mn4 133.9(6) . .
C98 O19 Mn1 136.3(7) . .
C98 O20 Mn2 143.2(9) . .
C111 O21 Mn6 94.4(5) . .
C111 O22 Mn5 135.6(7) . .
C111 O22 Mn6 90.3(6) . .
Mn5 O22 Mn6 112.6(2) . .
C120 O23 Mn5 132.6(6) . .
C120 O24 Mn4 130.4(7) . .
C2 S1 C5 89.8(4) . .
C9 S2 C6 92.6(5) . .
C24 S3 C27 88.4(5) . .
C28 S4 C31 90.8(4) . .
C46 S5 C49 92.3(5) . .
C53 S6 C50 91.6(4) . .
C68 S7 C71 98.1(6) . .
C75 S8 C72 90.6(6) . .
C90 S9 C93 90.0(5) . .
C94 S10 C97 91.3(5) . .
C112 S11 C115 90.3(4) . .
C119 S12 C116 91.3(5) . .
O9 Mn1 O19 89.5(3) . .
O9 Mn1 O31 112.6(4) . .
O19 Mn1 O31 91.6(4) . .
O9 Mn1 O29 89.2(3) . .
O19 Mn1 O29 176.4(3) . .
O31 Mn1 O29 85.8(4) . .
O9 Mn1 O1 150.7(2) . .
O19 Mn1 O1 94.9(3) . .
O31 Mn1 O1 96.3(3) . .
O29 Mn1 O1 87.9(3) . .
O9 Mn1 O2 92.7(2) . .
O19 Mn1 O2 96.8(3) . .
O31 Mn1 O2 153.4(3) . .
O29 Mn1 O2 86.7(3) . .
O1 Mn1 O2 57.97(19) . .
O9 Mn1 C1 122.9(3) . .
O19 Mn1 C1 101.3(3) . .
O31 Mn1 C1 122.8(4) . .
O29 Mn1 C1 82.2(4) . .
O1 Mn1 C1 27.9(2) . .
O2 Mn1 C1 30.8(2) . .
O10 Mn2 O13 90.5(3) . .
O10 Mn2 O5 177.0(3) . .
O13 Mn2 O5 89.8(2) . .
O10 Mn2 O20 89.4(3) . .
O13 Mn2 O20 176.9(3) . .
O5 Mn2 O20 90.5(3) . .
O10 Mn2 O11 89.1(3) . .
O13 Mn2 O11 96.0(3) . .
O5 Mn2 O11 87.9(2) . .
O20 Mn2 O11 87.1(2) . .
O10 Mn2 O2 92.8(3) . .
O13 Mn2 O2 85.1(3) . .
O5 Mn2 O2 90.2(2) . .
O20 Mn2 O2 91.8(2) . .
O11 Mn2 O2 177.8(3) . .
O33 Mn3 O6 86.9(5) . .
O33 Mn3 O14 178.7(6) . .
O6 Mn3 O14 92.7(5) . .
O33 Mn3 O12 84.2(5) . .
O6 Mn3 O12 151.1(3) . .
O14 Mn3 O12 96.7(4) . .
O33 Mn3 O32 91.5(5) . .
O6 Mn3 O32 112.0(4) . .
O14 Mn3 O32 87.5(4) . .
O12 Mn3 O32 95.7(3) . .
O33 Mn3 O11 89.3(5) . .
O6 Mn3 O11 93.1(2) . .
O14 Mn3 O11 91.9(4) . .
O12 Mn3 O11 59.4(2) . .
O32 Mn3 O11 154.9(3) . .
O33 Mn3 C54 85.5(5) . .
O6 Mn3 C54 122.3(3) . .
O14 Mn3 C54 95.7(4) . .
O12 Mn3 C54 29.5(3) . .
O32 Mn3 C54 125.2(4) . .
O11 Mn3 C54 29.9(2) . .
O24 Mn4 O18 93.8(3) . .
O24 Mn4 O25 108.7(3) . .
O18 Mn4 O25 88.8(3) . .
O24 Mn4 O27 87.8(3) . .
O18 Mn4 O27 174.8(3) . .
O25 Mn4 O27 86.0(3) . .
O24 Mn4 O7 151.5(2) . .
O18 Mn4 O7 94.3(3) . .
O25 Mn4 O7 98.7(3) . .
O27 Mn4 O7 86.6(3) . .
O24 Mn4 O8 94.1(2) . .
O18 Mn4 O8 94.3(3) . .
O25 Mn4 O8 156.7(3) . .
O27 Mn4 O8 90.6(3) . .
O7 Mn4 O8 58.11(19) . .
O24 Mn4 C32 123.1(3) . .
O18 Mn4 C32 98.6(3) . .
O25 Mn4 C32 126.8(3) . .
O27 Mn4 C32 84.6(3) . .
O7 Mn4 C32 28.6(2) . .
O8 Mn4 C32 30.0(2) . .
O3 Mn5 O23 178.5(3) . .
O3 Mn5 O16 90.0(2) . .
O23 Mn5 O16 89.9(2) . .
O3 Mn5 O22 91.6(2) . .
O23 Mn5 O22 89.9(2) . .
O16 Mn5 O22 93.4(2) . .
O3 Mn5 O17 92.2(2) . .
O23 Mn5 O17 87.9(2) . .
O16 Mn5 O17 177.6(3) . .
O22 Mn5 O17 87.6(2) . .
O3 Mn5 O8 87.4(2) . .
O23 Mn5 O8 91.1(2) . .
O16 Mn5 O8 85.4(2) . .
O22 Mn5 O8 178.5(2) . .
O17 Mn5 O8 93.6(2) . .
O15 Mn6 O4 94.0(3) . .
O15 Mn6 O28 87.2(3) . .
O4 Mn6 O28 109.9(3) . .
O15 Mn6 O21 95.1(3) . .
O4 Mn6 O21 149.5(3) . .
O28 Mn6 O21 99.5(3) . .
O15 Mn6 O30 173.1(3) . .
O4 Mn6 O30 91.2(3) . .
O28 Mn6 O30 86.7(4) . .
O21 Mn6 O30 82.7(3) . .
O15 Mn6 O22 96.2(3) . .
O4 Mn6 O22 90.8(2) . .
O28 Mn6 O22 158.8(3) . .
O21 Mn6 O22 59.4(2) . .
O30 Mn6 O22 88.3(3) . .

loop_
_geom_bond_atom_site_label_1
_geom_bond_atom_site_label_2
_geom_bond_distance
_geom_bond_site_symmetry_2
O27 Mn4 2.155(8) .
O29 Mn1 2.212(9) .
O30 Mn6 2.222(9) .
O33 Mn3 1.813(19) .
C82 C81 1.568(13) .
C20B C21B 1.563(13) .
C20B C19B 1.563(13) .
C21B C22B 1.568(13) .
C28 C29 1.391(10) .
C28 C27 1.459(9) .
C28 S4 1.693(7) .
C29 C30 1.363(10) .
C29 C39 1.565(12) .
C30 C31 1.317(10) .
C31 C32 1.439(11) .
C31 S4 1.723(9) .
N1 C133 1.426(12) .
N1 C135 1.506(5) .
N1 C134 1.535(9) .
O25 C133 1.204(11) .
O25 Mn4 2.139(8) .
N2 C136 1.430(13) .
N2 C138 1.535(9) .
N2 C137 1.535(9) .
O26 C136 1.201(12) .
N3 C139 1.424(12) .
N3 C141 1.526(9) .
N3 C140 1.530(9) .
O28 C139 1.212(11) .
O28 Mn6 2.119(9) .
N5 C142 1.430(13) .
N5 C143 1.528(9) .
N5 C144 1.531(9) .
O31 C142 1.188(11) .
O31 Mn1 2.136(10) .
O32 Mn3 2.305(12) .
N7 C148 1.423(13) .
N7 C149 1.535(9) .
N7 C150 1.536(9) .
O34 C148 1.206(12) .
C1 O1 1.189(10) .
C1 O2 1.303(10) .
C1 C2 1.552(11) .
C1 Mn1 2.541(8) .
C2 C3 1.330(11) .
C2 S1 1.688(8) .
C3 C4 1.478(11) .
C4 C5 1.367(12) .
C4 C11 1.473(12) .
C5 C6 1.486(10) .
C5 S1 1.720(7) .
C6 C7 1.347(12) .
C6 S2 1.742(8) .
C7 C8 1.423(13) .
C7 C17 1.536(9) .
C8 C9 1.292(13) .
C9 C10 1.504(12) .
C9 S2 1.714(8) .
C10 O3 1.227(10) .
C10 O4 1.309(10) .
C11 C12 1.522(7) .
C12 C13 1.519(7) .
C13 C14 1.514(8) .
C14 C15 1.500(9) .
C15 C16 1.509(10) .
C17 C18 1.555(9) .
C18 C19 1.558(13) .
C19 C20 1.551(13) .
C20 C21 1.552(13) .
C21 C22 1.558(13) .
C18B C19B 1.568(13) .
C23 O5 1.175(12) .
C23 O6 1.383(13) .
C23 C24 1.639(15) .
C24 C25 1.287(13) .
C24 S3 1.699(8) .
C25 C26 1.432(12) .
C26 C27 1.392(11) .
C26 C33 1.466(15) .
C27 S3 1.718(8) .
C32 O7 1.257(9) .
C32 O8 1.314(9) .
C32 Mn4 2.629(7) .
C33 C34 1.520(7) .
C34 C35 1.524(9) .
C35 C36 1.523(10) .
C36 C37 1.523(10) .
C37 C38 1.523(11) .
C39 C40 1.521(7) .
C40 C41 1.503(9) .
C41 C42 1.511(10) .
C42 C43 1.508(10) .
C43 C44 1.523(10) .
C45 O10 1.199(14) .
C45 O9 1.288(14) .
C45 C46 1.563(12) .
C48 C49 1.354(14) .
C48 C47 1.391(13) .
C48 C55 1.532(16) .
C46 C47 1.350(15) .
C46 S5 1.651(9) .
C49 C50 1.429(12) 3_554
C49 S5 1.770(9) .
C50 C51 1.360(13) .
C50 C49 1.429(12) 3_554
C50 S6 1.722(9) .
C51 C52 1.422(12) .
C51 C61 1.548(13) .
C52 C53 1.368(12) .
C53 C54 1.491(12) .
C53 S6 1.689(8) .
C54 O12 1.286(11) .
C54 O11 1.300(10) .
C54 Mn3 2.606(9) .
C55 C56 1.548(9) .
C56 C57 1.561(12) .
C57 C58 1.570(13) .
C58 C59 1.571(13) .
C59 C60 1.567(13) .
C61 C62 1.528(7) .
C62 C63 1.511(8) .
C63 C64 1.502(9) .
C64 C65 1.511(9) .
C65 C66 1.525(10) .
C67 O13 1.239(12) .
C67 O14 1.309(17) .
C67 C68 1.348(15) .
C68 C69 1.339(19) .
C68 S7 1.665(10) .
C69 C70 1.675(19) .
C70 C71 1.489(17) .
C70 C77 1.518(9) .
C71 C72 1.459(12) 8
C71 S7 1.669(11) .
C72 C73 1.278(14) .
C72 C71 1.459(12) 8_455
C72 S8 1.767(10) .
C73 C74 1.424(14) .
C73 C83 1.525(19) .
C74 C75 1.353(15) .
C75 C76 1.510(14) .
C75 S8 1.721(10) .
C76 O16 1.253(11) .
C76 O15 1.330(12) .
C77 C78 1.552(9) .
C78 C79 1.567(13) .
C79 C80 1.570(13) .
C80 C81 1.562(13) .
C83 C84 1.551(9) .
C84 C85 1.555(13) .
C85 C86 1.548(13) .
C86 C87 1.554(13) .
C87 C88 1.557(13) .
C89 O17 1.214(11) .
C89 O18 1.325(13) .
C89 C90 1.577(15) .
C90 C91 1.279(14) .
C90 S9 1.694(9) .
C91 C92 1.409(12) .
C92 C93 1.401(13) .
C92 C99 1.461(15) .
C93 C94 1.438(13) 4_565
C93 S9 1.749(11) .
C94 C95 1.431(14) .
C94 C93 1.438(13) 4_565
C94 S10 1.663(13) .
C95 C96 1.348(14) .
C95 C105 1.37(2) .
C97 C96 1.381(14) .
C97 C98 1.385(14) .
C97 S10 1.774(8) .
C98 O20 1.221(11) .
C98 O19 1.282(13) .
C99 C100 1.528(7) .
C100 C101 1.532(9) .
C101 C102 1.530(9) .
C102 C103 1.521(9) .
C103 C104 1.520(9) .
C105 C106 1.534(9) .
C106 C107 1.543(12) .
C107 C108 1.542(13) .
C108 C109 1.537(12) .
C109 C110 1.540(12) .
C111 O21 1.313(11) .
C111 O22 1.337(10) .
C111 C112 1.445(13) .
C112 C113 1.339(12) .
C112 S11 1.675(8) .
C113 C114 1.503(11) .
C115 C114 1.384(11) .
C115 C116 1.467(12) 3_455
C115 S11 1.761(10) .
C116 C117 1.276(13) .
C116 C115 1.467(12) 3_455
C116 S12 1.783(10) .
C119 C118 1.332(13) .
C119 C120 1.533(14) .
C119 S12 1.670(8) .
C120 O23 1.210(13) .
C120 O24 1.315(13) .
C121 C122 1.514(6) .
C121 C114 1.555(11) .
C122 C123 1.490(7) .
C124 C125 1.494(8) .
C124 C123 1.507(8) .
C126 C125 1.509(9) .
C128 C129 1.514(10) .
C128 C127 1.519(9) .
C129 C130 1.519(10) .
C117 C118 1.538(12) .
C117 C127 1.568(14) .
C130 C131 1.521(11) .
C131 C132 1.515(11) .
O1 Mn1 2.243(6) .
O2 Mn2 2.221(7) .
O2 Mn1 2.274(6) .
O3 Mn5 2.149(6) .
O4 Mn6 2.026(6) .
O5 Mn2 2.160(6) .
O6 Mn3 1.994(6) .
O7 Mn4 2.270(6) .
O8 Mn5 2.181(6) .
O8 Mn4 2.289(5) .
O9 Mn1 2.062(7) .
O10 Mn2 2.139(8) .
O11 Mn2 2.214(7) .
O11 Mn3 2.313(6) .
O12 Mn3 2.191(6) .
O13 Mn2 2.156(7) .
O14 Mn3 2.090(12) .
O15 Mn6 2.021(8) .
O16 Mn5 2.164(5) .
O17 Mn5 2.175(7) .
O18 Mn4 2.080(8) .
O19 Mn1 2.124(8) .
O20 Mn2 2.177(6) .
O21 Mn6 2.218(7) .
O22 Mn5 2.171(6) .
O22 Mn6 2.296(6) .
O23 Mn5 2.163(7) .
O24 Mn4 2.060(7) .
